data_4107952
loop_
_publ_author_name
'William J. Evans'
'Benjamin M. Schmiege'
'Sara E. Lorenz'
'Kevin A. Miller'
'Timothy M. Champagne'
'Joseph W. Ziller'
'Antonio G. DiPasquale'
'Arnold L. Rheingold'

_publ_section_title
;
 Reductive Reactivity of the Organolanthanide Hydrides, [(C5Me5)2LnH]x,
 Leads to an sa-Allyl Cyclopentadienyl (\h5-C5Me4CH2-C5Me4CH2-\h3)2- and
 Trianionic Cyclooctatetraenyl (C8H7)3- Ligands
;
_journal_name_full 'Journal of the American Chemical Society'
_journal_page_first 8555
_journal_page_last 8563
_journal_paper_doi 10.1021/ja8011726
_journal_volume 130
_journal_year 2008
_chemical_formula_sum 'C30 H43 Y'
_chemical_formula_weight 492.55
_chemical_name_systematic
; 
 ? 
;
_space_group_IT_number 2
_symmetry_cell_setting triclinic
_symmetry_space_group_name_Hall '-P 1'
_symmetry_space_group_name_H-M 'P -1'
_atom_sites_solution_hydrogens difmap
_atom_sites_solution_primary direct
_atom_sites_solution_secondary difmap
_audit_creation_method SHELXTL
_cell_angle_alpha 83.277(2)
_cell_angle_beta 78.810(2)
_cell_angle_gamma 83.363(2)
_cell_formula_units_Z 2
_cell_length_a 9.2799(10)
_cell_length_b 11.1103(12)
_cell_length_c 12.6823(14)
_cell_measurement_temperature 163(2)
_cell_volume 1268.1(2)
_computing_cell_refinement 'Bruker SMART/SAINT'
_computing_data_collection 'Bruker SMART'
_computing_data_reduction 'Bruker SAINT'
_computing_molecular_graphics 'Bruker SHELXTL'
_computing_publication_material 'Bruker SHELXTL'
_computing_structure_refinement 'Bruker SHELXTL'
_computing_structure_solution 'Bruker SHELXTL'
_diffrn_ambient_temperature 163(2)
_diffrn_measured_fraction_theta_full 0.966
_diffrn_measured_fraction_theta_max 0.966
_diffrn_measurement_device_type 'CCD area detector'
_diffrn_measurement_method 'omega scans'
_diffrn_radiation_monochromator graphite
_diffrn_radiation_source 'sealed tube'
_diffrn_radiation_type MoK\a
_diffrn_radiation_wavelength 0.71073
_diffrn_reflns_av_R_equivalents 0.0223
_diffrn_reflns_av_sigmaI/netI 0.0288
_diffrn_reflns_limit_h_max 12
_diffrn_reflns_limit_h_min -12
_diffrn_reflns_limit_k_max 14
_diffrn_reflns_limit_k_min -14
_diffrn_reflns_limit_l_max 16
_diffrn_reflns_limit_l_min -16
_diffrn_reflns_number 14056
_diffrn_reflns_theta_full 28.32
_diffrn_reflns_theta_max 28.32
_diffrn_reflns_theta_min 1.85
_diffrn_standards_decay_% '< 1.0'
_diffrn_standards_interval_count 'initial 50 frames recollected'
_diffrn_standards_number '50 frames'
_exptl_absorpt_coefficient_mu 2.314
_exptl_absorpt_correction_T_max 0.8016
_exptl_absorpt_correction_T_min 0.4814
_exptl_absorpt_correction_type multi-scan
_exptl_absorpt_process_details 'Bruker SADABS'
_exptl_crystal_colour redorange
_exptl_crystal_density_diffrn 1.290
_exptl_crystal_density_meas ?
_exptl_crystal_description plate
_exptl_crystal_F_000 524
_exptl_crystal_size_max 0.37
_exptl_crystal_size_mid 0.33
_exptl_crystal_size_min 0.10
_refine_diff_density_max 0.441
_refine_diff_density_min -0.255
_refine_diff_density_rms 0.057
_refine_ls_extinction_method none
_refine_ls_goodness_of_fit_ref 1.058
_refine_ls_hydrogen_treatment refall
_refine_ls_matrix_type full
_refine_ls_number_parameters 452
_refine_ls_number_reflns 6114
_refine_ls_number_restraints 0
_refine_ls_restrained_S_all 1.058
_refine_ls_R_factor_all 0.0304
_refine_ls_R_factor_gt 0.0256
_refine_ls_shift/su_max 0.001
_refine_ls_shift/su_mean 0.000
_refine_ls_structure_factor_coef Fsqd
_refine_ls_weighting_details 'calc w=1/[\s^2^(Fo^2^)+(0.0368P)^2^+0.3189P] where P=(Fo^2^+2Fc^2^)/3'
_refine_ls_weighting_scheme calc
_refine_ls_wR_factor_gt 0.0635
_refine_ls_wR_factor_ref 0.0656
_reflns_number_gt 5575
_reflns_number_total 6114
_reflns_threshold_expression >2sigma(I)
_cod_data_source_file ja8011726-file004.cif
_cod_data_source_block tmc65
_cod_depositor_comments
;
The following automatic conversions were performed:

'_exptl_crystal_density_meas' value 'n/a' was changed to '?' - the
value is perceived as not measured.

Automatic conversion script
Id: cif_fix_values 3008 2015-01-20 13:52:24Z robertas 
;
_cod_database_code 4107952

loop_
_symmetry_equiv_pos_as_xyz
'x, y, z'
'-x, -y, -z'

loop_
_atom_site_label
_atom_site_type_symbol
_atom_site_fract_x
_atom_site_fract_y
_atom_site_fract_z
_atom_site_U_iso_or_equiv
_atom_site_adp_type
_atom_site_occupancy
_atom_site_symmetry_multiplicity
_atom_site_calc_flag
Y1 Y 0.236654(15) 0.260681(12) 0.238639(11) 0.01450(5) Uani 1 1 d
C1 C 0.34128(16) 0.09018(13) 0.10792(12) 0.0152(3) Uani 1 1 d
C2 C 0.29461(17) 0.02789(13) 0.21148(12) 0.0171(3) Uani 1 1 d
C3 C 0.39109(17) 0.04942(14) 0.27989(13) 0.0192(3) Uani 1 1 d
C4 C 0.49695(16) 0.12549(14) 0.21926(13) 0.0187(3) Uani 1 1 d
C5 C 0.46735(16) 0.15010(13) 0.11275(13) 0.0168(3) Uani 1 1 d
C6 C 0.27026(18) 0.08460(13) 0.01162(13) 0.0177(3) Uani 1 1 d
C7 C 0.1727(2) -0.05460(17) 0.24258(16) 0.0254(3) Uani 1 1 d
C8 C 0.4022(2) -0.01920(18) 0.38761(15) 0.0281(4) Uani 1 1 d
C9 C 0.6331(2) 0.15346(18) 0.25601(17) 0.0278(4) Uani 1 1 d
C10 C 0.56669(18) 0.21329(15) 0.01985(15) 0.0216(3) Uani 1 1 d
C11 C 0.04849(18) 0.42095(15) 0.36123(13) 0.0219(3) Uani 1 1 d
C12 C 0.03088(18) 0.30242(15) 0.41480(13) 0.0219(3) Uani 1 1 d
C13 C 0.16251(18) 0.25899(14) 0.45383(13) 0.0210(3) Uani 1 1 d
C14 C 0.26477(17) 0.34758(15) 0.41961(13) 0.0206(3) Uani 1 1 d
C15 C 0.19352(19) 0.44850(14) 0.36299(13) 0.0222(3) Uani 1 1 d
C16 C -0.0760(2) 0.5089(2) 0.33145(17) 0.0357(5) Uani 1 1 d
C17 C -0.1076(2) 0.2393(2) 0.43560(18) 0.0364(5) Uani 1 1 d
C18 C 0.1703(2) 0.15485(18) 0.54015(15) 0.0337(4) Uani 1 1 d
C19 C 0.4113(2) 0.3465(2) 0.45454(17) 0.0323(4) Uani 1 1 d
C20 C 0.2546(3) 0.56908(18) 0.32747(18) 0.0353(4) Uani 1 1 d
C21 C 0.19232(17) 0.20535(13) -0.03406(12) 0.0172(3) Uani 1 1 d
C22 C 0.12737(16) 0.28998(13) 0.05405(12) 0.0169(3) Uani 1 1 d
C23 C 0.19435(17) 0.39681(13) 0.02744(13) 0.0178(3) Uani 1 1 d
C24 C 0.29407(17) 0.39177(14) -0.07817(13) 0.0190(3) Uani 1 1 d
C25 C 0.29598(18) 0.28261(14) -0.11398(12) 0.0194(3) Uani 1 1 d
C26 C 0.0694(2) 0.17403(15) -0.08932(15) 0.0235(3) Uani 1 1 d
C27 C 0.02648(17) 0.25232(15) 0.14975(13) 0.0199(3) Uani 1 1 d
C28 C 0.1481(2) 0.51600(15) 0.07593(15) 0.0235(3) Uani 1 1 d
C29 C 0.3760(2) 0.49719(16) -0.13280(16) 0.0281(4) Uani 1 1 d
C30 C 0.3816(2) 0.23713(17) -0.21632(14) 0.0274(4) Uani 1 1 d
H6A H 0.197(2) 0.0241(17) 0.0350(16) 0.023(5) Uiso 1 1 d
H6B H 0.344(2) 0.0510(16) -0.0462(16) 0.020(5) Uiso 1 1 d
H7A H 0.142(3) -0.068(3) 0.317(3) 0.069(9) Uiso 1 1 d
H7B H 0.091(3) -0.025(2) 0.214(2) 0.061(8) Uiso 1 1 d
H7C H 0.200(3) -0.133(3) 0.217(3) 0.072(9) Uiso 1 1 d
H8A H 0.314(3) -0.0443(19) 0.4271(18) 0.031(6) Uiso 1 1 d
H8B H 0.440(2) 0.032(2) 0.4327(19) 0.040(6) Uiso 1 1 d
H8C H 0.470(3) -0.086(2) 0.378(2) 0.053(7) Uiso 1 1 d
H9A H 0.621(3) 0.147(3) 0.335(3) 0.073(9) Uiso 1 1 d
H9B H 0.716(3) 0.098(3) 0.230(2) 0.065(8) Uiso 1 1 d
H9C H 0.663(3) 0.231(3) 0.234(2) 0.062(8) Uiso 1 1 d
H10A H 0.572(2) 0.178(2) -0.0411(19) 0.037(6) Uiso 1 1 d
H10B H 0.533(2) 0.295(2) 0.0071(17) 0.031(5) Uiso 1 1 d
H10C H 0.662(3) 0.209(2) 0.0332(19) 0.036(6) Uiso 1 1 d
H16A H -0.142(3) 0.531(2) 0.393(2) 0.050(7) Uiso 1 1 d
H16B H -0.128(3) 0.475(2) 0.290(2) 0.048(7) Uiso 1 1 d
H16C H -0.039(3) 0.582(2) 0.292(2) 0.051(7) Uiso 1 1 d
H17A H -0.152(3) 0.232(3) 0.508(3) 0.070(9) Uiso 1 1 d
H17B H -0.170(4) 0.280(3) 0.402(3) 0.097(13) Uiso 1 1 d
H17C H -0.097(3) 0.167(3) 0.408(3) 0.080(10) Uiso 1 1 d
H18A H 0.132(2) 0.082(2) 0.5238(19) 0.040(6) Uiso 1 1 d
H18B H 0.270(2) 0.1351(19) 0.5530(17) 0.030(5) Uiso 1 1 d
H18C H 0.110(3) 0.178(2) 0.614(2) 0.054(7) Uiso 1 1 d
H19A H 0.482(3) 0.383(2) 0.398(2) 0.049(7) Uiso 1 1 d
H19B H 0.405(3) 0.397(2) 0.516(2) 0.060(8) Uiso 1 1 d
H19C H 0.456(3) 0.266(2) 0.474(2) 0.045(7) Uiso 1 1 d
H20A H 0.312(3) 0.577(3) 0.255(2) 0.062(8) Uiso 1 1 d
H20B H 0.180(3) 0.626(2) 0.329(2) 0.057(8) Uiso 1 1 d
H20C H 0.318(3) 0.591(3) 0.372(3) 0.076(9) Uiso 1 1 d
H26A H -0.007(2) 0.1355(18) -0.0374(17) 0.025(5) Uiso 1 1 d
H26B H 0.108(2) 0.1187(18) -0.1444(17) 0.029(5) Uiso 1 1 d
H26C H 0.023(2) 0.2447(19) -0.1248(17) 0.031(5) Uiso 1 1 d
H27A H -0.042(2) 0.3144(17) 0.1805(16) 0.021(5) Uiso 1 1 d
H27B H -0.015(2) 0.1785(19) 0.1481(17) 0.030(5) Uiso 1 1 d
H28A H 0.229(2) 0.5520(19) 0.0919(17) 0.032(5) Uiso 1 1 d
H28B H 0.107(2) 0.5782(19) 0.0233(17) 0.030(5) Uiso 1 1 d
H28C H 0.082(3) 0.506(2) 0.138(2) 0.044(7) Uiso 1 1 d
H29A H 0.456(3) 0.508(2) -0.098(2) 0.045(7) Uiso 1 1 d
H29B H 0.420(2) 0.485(2) -0.205(2) 0.039(6) Uiso 1 1 d
H29C H 0.316(3) 0.570(2) -0.1338(19) 0.043(6) Uiso 1 1 d
H30A H 0.318(3) 0.214(2) -0.263(2) 0.068(8) Uiso 1 1 d
H30B H 0.440(3) 0.292(2) -0.256(2) 0.047(7) Uiso 1 1 d
H30C H 0.440(3) 0.165(3) -0.203(2) 0.061(8) Uiso 1 1 d

loop_
_atom_site_aniso_label
_atom_site_aniso_U_11
_atom_site_aniso_U_22
_atom_site_aniso_U_33
_atom_site_aniso_U_23
_atom_site_aniso_U_13
_atom_site_aniso_U_12
Y1 0.01487(8) 0.01560(7) 0.01325(8) -0.00367(5) -0.00305(5) 0.00072(5)
C1 0.0168(7) 0.0122(6) 0.0167(7) -0.0039(5) -0.0038(6) 0.0025(5)
C2 0.0196(7) 0.0138(6) 0.0171(7) -0.0015(5) -0.0032(6) 0.0008(5)
C3 0.0207(7) 0.0202(7) 0.0165(7) -0.0036(6) -0.0055(6) 0.0038(6)
C4 0.0169(7) 0.0181(7) 0.0223(8) -0.0071(6) -0.0064(6) 0.0042(5)
C5 0.0165(7) 0.0134(6) 0.0201(8) -0.0050(6) -0.0026(6) 0.0022(5)
C6 0.0232(8) 0.0143(7) 0.0167(7) -0.0033(6) -0.0061(6) -0.0003(6)
C7 0.0259(9) 0.0251(8) 0.0254(9) 0.0030(7) -0.0051(7) -0.0080(7)
C8 0.0340(10) 0.0303(9) 0.0188(8) -0.0028(7) -0.0084(8) 0.0084(8)
C9 0.0216(8) 0.0322(9) 0.0334(10) -0.0089(8) -0.0124(7) 0.0004(7)
C10 0.0201(8) 0.0175(7) 0.0263(9) -0.0027(6) -0.0016(7) -0.0017(6)
C11 0.0235(8) 0.0254(8) 0.0158(7) -0.0081(6) -0.0019(6) 0.0055(6)
C12 0.0205(8) 0.0281(8) 0.0163(7) -0.0075(6) 0.0020(6) -0.0025(6)
C13 0.0246(8) 0.0229(8) 0.0147(7) -0.0050(6) -0.0015(6) 0.0002(6)
C14 0.0214(8) 0.0259(8) 0.0154(7) -0.0086(6) -0.0022(6) -0.0012(6)
C15 0.0287(8) 0.0207(7) 0.0166(7) -0.0082(6) 0.0006(6) -0.0019(6)
C16 0.0343(10) 0.0437(12) 0.0240(9) -0.0093(9) -0.0025(8) 0.0195(9)
C17 0.0275(10) 0.0527(13) 0.0296(11) -0.0118(9) 0.0037(8) -0.0139(9)
C18 0.0439(12) 0.0312(10) 0.0200(9) 0.0007(7) 0.0018(8) 0.0048(8)
C19 0.0252(9) 0.0477(12) 0.0277(10) -0.0154(9) -0.0077(8) -0.0028(8)
C20 0.0496(12) 0.0233(9) 0.0320(11) -0.0082(8) 0.0014(9) -0.0091(8)
C21 0.0205(7) 0.0165(7) 0.0153(7) -0.0024(5) -0.0056(6) 0.0000(5)
C22 0.0168(7) 0.0185(7) 0.0167(7) -0.0035(6) -0.0081(6) 0.0031(5)
C23 0.0196(7) 0.0164(7) 0.0176(7) -0.0031(6) -0.0059(6) 0.0029(5)
C24 0.0223(8) 0.0170(7) 0.0173(7) -0.0003(6) -0.0054(6) 0.0013(6)
C25 0.0241(8) 0.0184(7) 0.0152(7) -0.0007(6) -0.0044(6) 0.0008(6)
C26 0.0275(9) 0.0218(8) 0.0248(9) -0.0058(7) -0.0133(7) 0.0009(7)
C27 0.0187(7) 0.0211(7) 0.0200(8) -0.0035(6) -0.0041(6) -0.0004(6)
C28 0.0308(9) 0.0178(7) 0.0217(8) -0.0060(6) -0.0046(7) 0.0022(6)
C29 0.0363(10) 0.0198(8) 0.0263(9) -0.0001(7) -0.0015(8) -0.0040(7)
C30 0.0377(10) 0.0260(9) 0.0165(8) -0.0039(7) -0.0002(7) -0.0006(8)

loop_
_atom_type_symbol
_atom_type_description
_atom_type_scat_dispersion_real
_atom_type_scat_dispersion_imag
_atom_type_scat_source
C C 0.0033 0.0016 'International Tables Vol C Tables 4.2.6.8 and 6.1.1.4'
H H 0.0000 0.0000 'International Tables Vol C Tables 4.2.6.8 and 6.1.1.4'
Y Y -2.7962 3.5667 'International Tables Vol C Tables 4.2.6.8 and 6.1.1.4'

loop_
_geom_angle_atom_site_label_1
_geom_angle_atom_site_label_2
_geom_angle_atom_site_label_3
_geom_angle
Cnt1 Y1 C22 93.2
Cnt1 Y1 C23 103.1
Cnt1 Y1 C27 104.0
Cnt2 Y1 C22 127.7
Cnt2 Y1 C23 118.9
Cnt2 Y1 C27 106.5
Cnt1 Y1 Cnt2 137.3
C27 Y1 C2 85.42(5)
C27 Y1 C1 78.85(5)
C2 Y1 C1 31.36(5)
C27 Y1 C3 116.06(5)
C2 Y1 C3 31.11(5)
C1 Y1 C3 51.45(5)
C27 Y1 C14 133.47(5)
C2 Y1 C14 121.72(5)
C1 Y1 C14 143.96(5)
C3 Y1 C14 94.13(5)
C27 Y1 C5 104.95(5)
C2 Y1 C5 51.45(5)
C1 Y1 C5 31.11(4)
C3 Y1 C5 51.08(5)
C14 Y1 C5 121.57(5)
C27 Y1 C4 130.00(5)
C2 Y1 C4 51.30(5)
C1 Y1 C4 51.24(4)
C3 Y1 C4 30.88(5)
C14 Y1 C4 94.25(5)
C5 Y1 C4 30.75(5)
C27 Y1 C13 113.62(5)
C2 Y1 C13 102.72(5)
C1 Y1 C13 133.56(5)
C3 Y1 C13 85.11(5)
C14 Y1 C13 30.82(5)
C5 Y1 C13 131.52(5)
C4 Y1 C13 100.91(5)
C27 Y1 C12 85.08(5)
C2 Y1 C12 112.72(5)
C1 Y1 C12 141.00(5)
C3 Y1 C12 108.09(5)
C14 Y1 C12 50.85(5)
C5 Y1 C12 159.11(5)
C4 Y1 C12 130.38(5)
C13 Y1 C12 30.64(5)
C27 Y1 C22 31.87(5)
C2 Y1 C22 87.89(5)
C1 Y1 C22 66.15(4)
C3 Y1 C22 116.54(4)
C14 Y1 C22 149.32(5)
C5 Y1 C22 81.97(5)
C4 Y1 C22 112.31(5)
C13 Y1 C22 143.80(5)
C12 Y1 C22 113.40(5)
C27 Y1 C15 111.75(5)
C2 Y1 C15 151.82(5)
C1 Y1 C15 166.97(5)
C3 Y1 C15 124.73(5)
C14 Y1 C15 30.80(5)
C5 Y1 C15 135.86(5)
C4 Y1 C15 118.10(5)
C13 Y1 C15 50.51(5)
C12 Y1 C15 50.36(5)
C22 Y1 C15 118.68(5)
C27 Y1 C11 84.48(5)
C2 Y1 C11 142.42(5)
C1 Y1 C11 162.52(5)
C3 Y1 C11 135.14(5)
C14 Y1 C11 50.42(5)
C5 Y1 C11 165.05(5)
C4 Y1 C11 144.67(5)
C13 Y1 C11 50.16(5)
C12 Y1 C11 30.32(5)
C22 Y1 C11 101.74(5)
C15 Y1 C11 30.18(5)
C27 Y1 C23 54.66(5)
C2 Y1 C23 108.48(4)
C1 Y1 C23 79.99(4)
C3 Y1 C23 130.05(4)
C14 Y1 C23 128.90(5)
C5 Y1 C23 81.96(4)
C4 Y1 C23 111.09(5)
C13 Y1 C23 144.81(4)
C12 Y1 C23 118.32(5)
C22 Y1 C23 27.47(4)
C15 Y1 C23 99.69(5)
C11 Y1 C23 94.66(5)
C2 C1 C5 107.88(13)
C2 C1 C6 123.89(13)
C5 C1 C6 128.15(14)
C2 C1 Y1 73.93(8)
C5 C1 Y1 75.91(8)
C6 C1 Y1 118.62(9)
C3 C2 C1 108.01(13)
C3 C2 C7 124.94(15)
C1 C2 C7 126.89(14)
C3 C2 Y1 75.55(8)
C1 C2 Y1 74.71(8)
C7 C2 Y1 119.43(11)
C2 C3 C4 108.09(14)
C2 C3 C8 125.48(15)
C4 C3 C8 124.96(15)
C2 C3 Y1 73.34(8)
C4 C3 Y1 75.33(8)
C8 C3 Y1 128.21(11)
C5 C4 C3 108.19(13)
C5 C4 C9 125.89(15)
C3 C4 C9 124.90(15)
C5 C4 Y1 74.61(8)
C3 C4 Y1 73.79(8)
C9 C4 Y1 126.67(11)
C4 C5 C1 107.82(13)
C4 C5 C10 124.48(14)
C1 C5 C10 127.16(14)
C4 C5 Y1 74.64(8)
C1 C5 Y1 72.98(8)
C10 C5 Y1 124.77(10)
C1 C6 C21 116.98(12)
C15 C11 C12 107.93(14)
C15 C11 C16 126.52(17)
C12 C11 C16 124.27(17)
C15 C11 Y1 73.63(9)
C12 C11 Y1 72.85(9)
C16 C11 Y1 129.42(11)
C13 C12 C11 108.09(14)
C13 C12 C17 125.82(17)
C11 C12 C17 125.86(17)
C13 C12 Y1 74.31(9)
C11 C12 Y1 76.83(9)
C17 C12 Y1 119.41(12)
C12 C13 C14 108.10(14)
C12 C13 C18 122.92(16)
C14 C13 C18 127.03(16)
C12 C13 Y1 75.05(9)
C14 C13 Y1 73.81(9)
C18 C13 Y1 129.69(11)
C13 C14 C15 107.82(14)
C13 C14 C19 126.01(16)
C15 C14 C19 125.24(16)
C13 C14 Y1 75.37(9)
C15 C14 Y1 76.46(9)
C19 C14 Y1 123.02(11)
C11 C15 C14 107.98(14)
C11 C15 C20 126.38(17)
C14 C15 C20 125.01(17)
C11 C15 Y1 76.19(9)
C14 C15 Y1 72.75(8)
C20 C15 Y1 124.08(12)
C25 C21 C22 103.25(12)
C25 C21 C26 109.34(13)
C22 C21 C26 110.08(13)
C25 C21 C6 113.44(13)
C22 C21 C6 112.22(12)
C26 C21 C6 108.42(12)
C23 C22 C27 129.32(14)
C23 C22 C21 107.66(13)
C27 C22 C21 122.74(14)
C23 C22 Y1 88.09(9)
C27 C22 Y1 64.48(8)
C21 C22 Y1 118.80(9)
C22 C23 C24 109.43(13)
C22 C23 C28 127.60(15)
C24 C23 C28 120.82(14)
C22 C23 Y1 64.43(8)
C24 C23 Y1 127.82(10)
C28 C23 Y1 93.29(10)
C25 C24 C23 109.78(14)
C25 C24 C29 127.78(15)
C23 C24 C29 122.44(14)
C24 C25 C30 128.27(15)
C24 C25 C21 109.75(13)
C30 C25 C21 121.98(14)
C22 C27 Y1 83.65(9)

loop_
_geom_bond_atom_site_label_1
_geom_bond_atom_site_label_2
_geom_bond_distance
Y1 Cnt1 2.365
Y1 Cnt2 2.410
Y1 C27 2.4502(16)
Y1 C2 2.6292(14)
Y1 C1 2.6391(14)
Y1 C3 2.6576(15)
Y1 C14 2.6603(15)
Y1 C5 2.6770(14)
Y1 C4 2.6774(15)
Y1 C13 2.6803(16)
Y1 C12 2.6898(16)
Y1 C22 2.6985(15)
Y1 C15 2.7082(15)
Y1 C11 2.7410(15)
Y1 C23 2.9897(16)
C1 C2 1.424(2)
C1 C5 1.426(2)
C1 C6 1.506(2)
C2 C3 1.418(2)
C2 C7 1.503(2)
C3 C4 1.420(2)
C3 C8 1.500(2)
C4 C5 1.419(2)
C4 C9 1.504(2)
C5 C10 1.505(2)
C6 C21 1.554(2)
C11 C15 1.419(2)
C11 C12 1.421(2)
C11 C16 1.501(2)
C12 C13 1.419(2)
C12 C17 1.498(3)
C13 C14 1.419(2)
C13 C18 1.502(2)
C14 C15 1.426(2)
C14 C19 1.508(2)
C15 C20 1.502(2)
C21 C25 1.516(2)
C21 C22 1.533(2)
C21 C26 1.541(2)
C22 C23 1.380(2)
C22 C27 1.434(2)
C23 C24 1.476(2)
C23 C28 1.508(2)
C24 C25 1.341(2)
C24 C29 1.497(2)
C25 C30 1.494(2)
